data_7242380
loop_
_publ_author_name
'Zhan, Cai-Hong'
'Huang, Dan-Ping'
'Wang, Yu'
'Mao, Wei-Tao'
'Wang, Xiao-Juan'
'Jiang, Zhan-Guo'
'Feng, Yun-Long'

_publ_section_title
;
 Four anionic Ln-MOFs for remarkable separation of C2H2--CH4/CO2--CH4 and
 highly sensitive sensing of nitrobenzene
;
_journal_issue 15
_journal_name_full CrystEngComm
_journal_page_first 2788
_journal_page_last 2792
_journal_paper_doi 10.1039/D1CE00235J
_journal_volume 23
_journal_year 2021
_chemical_formula_sum 'C52 H25 Dy3 N9 O20'
_chemical_formula_weight 1583.31
_space_group_crystal_system monoclinic
_space_group_IT_number 12
_space_group_name_Hall '-C 2y'
_space_group_name_H-M_alt 'C 1 2/m 1'
_atom_sites_solution_hydrogens mixed
_audit_creation_method SHELXL-2014/7
_audit_update_record
;
2021-02-16 deposited with the CCDC.	2021-03-10 downloaded from the CCDC.
;
_cell_angle_alpha 90
_cell_angle_beta 100.982(18)
_cell_angle_gamma 90
_cell_formula_units_Z 4
_cell_length_a 19.120(5)
_cell_length_b 28.411(5)
_cell_length_c 15.383(4)
_cell_measurement_reflns_used 287
_cell_measurement_temperature 296(2)
_cell_measurement_theta_max 27.46
_cell_measurement_theta_min 2.39
_cell_volume 8203(3)
_computing_structure_refinement 'SHELXL-2014/7 (Sheldrick, 2014)'
_diffrn_ambient_temperature 296(2)
_diffrn_measured_fraction_theta_full 1.000
_diffrn_measured_fraction_theta_max 1.000
_diffrn_measurement_device_type bruke
_diffrn_radiation_type MoK\a
_diffrn_radiation_wavelength 0.71073
_diffrn_reflns_av_R_equivalents 0.1524
_diffrn_reflns_av_unetI/netI 0.0687
_diffrn_reflns_Laue_measured_fraction_full 1.000
_diffrn_reflns_Laue_measured_fraction_max 1.000
_diffrn_reflns_limit_h_max 22
_diffrn_reflns_limit_h_min -22
_diffrn_reflns_limit_k_max 33
_diffrn_reflns_limit_k_min -33
_diffrn_reflns_limit_l_max 18
_diffrn_reflns_limit_l_min -18
_diffrn_reflns_number 110073
_diffrn_reflns_point_group_measured_fraction_full 1.000
_diffrn_reflns_point_group_measured_fraction_max 1.000
_diffrn_reflns_theta_full 24.999
_diffrn_reflns_theta_max 24.999
_diffrn_reflns_theta_min 1.300
_exptl_absorpt_coefficient_mu 2.795
_exptl_crystal_density_diffrn 1.282
_exptl_crystal_description block
_exptl_crystal_F_000 4260
_exptl_crystal_size_max 0.220
_exptl_crystal_size_mid 0.120
_exptl_crystal_size_min 0.100
_refine_diff_density_max 4.100
_refine_diff_density_min -1.585
_refine_diff_density_rms 0.266
_refine_ls_extinction_method none
_refine_ls_goodness_of_fit_ref 1.283
_refine_ls_hydrogen_treatment constr
_refine_ls_matrix_type full
_refine_ls_number_parameters 360
_refine_ls_number_reflns 7396
_refine_ls_number_restraints 113
_refine_ls_restrained_S_all 1.292
_refine_ls_R_factor_all 0.1184
_refine_ls_R_factor_gt 0.0985
_refine_ls_shift/su_max 0.011
_refine_ls_shift/su_mean 0.000
_refine_ls_structure_factor_coef Fsqd
_refine_ls_weighting_details 'w=1/[\s^2^(Fo^2^)+(0.1318P)^2^] where P=(Fo^2^+2Fc^2^)/3'
_refine_ls_weighting_scheme calc
_refine_ls_wR_factor_gt 0.2263
_refine_ls_wR_factor_ref 0.2391
_reflns_Friedel_coverage 0.000
_reflns_number_gt 6038
_reflns_number_total 7396
_reflns_threshold_expression 'I > 2\s(I)'
_cod_data_source_file d1ce00235j2.cif
_cod_data_source_block dpm
_cod_depositor_comments 'Adding full bibliography for 7242380--7242383.cif.'
_cod_original_sg_symbol_H-M 'C 2/m'
_cod_database_code 7242380
_shelx_shelxl_version_number 2014/7
_shelx_space_group_comment
;
The symmetry employed for this shelxl refinement is uniquely defined
by the following loop, which should always be used as a source of
symmetry information in preference to the above space-group names.
They are only intended as comments.
;
_shelx_estimated_absorpt_t_min 0.578
_shelx_estimated_absorpt_t_max 0.767

loop_
_space_group_symop_operation_xyz
'x, y, z'
'-x, y, -z'
'x+1/2, y+1/2, z'
'-x+1/2, y+1/2, -z'
'-x, -y, -z'
'x, -y, z'
'-x+1/2, -y+1/2, -z'
'x+1/2, -y+1/2, z'

loop_
_atom_site_label
_atom_site_type_symbol
_atom_site_fract_x
_atom_site_fract_y
_atom_site_fract_z
_atom_site_U_iso_or_equiv
_atom_site_adp_type
_atom_site_occupancy
_atom_site_site_symmetry_order
_atom_site_calc_flag
_atom_site_refinement_flags_posn
_atom_site_refinement_flags_adp
_atom_site_refinement_flags_occupancy
_atom_site_disorder_assembly
_atom_site_disorder_group
Dy1 Dy 0.5000 0.35705(3) 0.0000 0.0218(3) Uani 1 2 d S T P . .
Dy2 Dy 0.32383(2) 0.29738(2) 0.05098(4) 0.0231(2) Uani 1 1 d . . . . .
O1 O 0.2615(4) 0.3024(3) 0.1717(6) 0.036(2) Uani 1 1 d . . . . .
O2 O 0.2127(4) 0.2499(3) 0.0740(5) 0.030(2) Uani 1 1 d . . . . .
O3 O -0.0431(4) 0.2062(3) 0.0721(5) 0.0239(18) Uani 1 1 d . . . . .
O4 O -0.0856(5) 0.2148(4) 0.1936(7) 0.049(3) Uani 1 1 d . . . . .
O5 O 0.3706(4) 0.3381(3) 0.9325(5) 0.032(2) Uani 1 1 d . . . . .
O6 O 0.4389(4) 0.3697(3) 0.8511(6) 0.038(2) Uani 1 1 d . . . . .
O7 O 0.3502(4) 0.3741(3) 0.0995(5) 0.0293(19) Uani 1 1 d . U . . .
O8 O 0.4340(4) 0.4139(3) 0.0469(6) 0.041(2) Uani 1 1 d . . . . .
O9 O -0.1433(11) 0.7121(6) 0.0757(18) 0.0364(18) Uani 0.5 1 d D . P . .
O10 O -0.2227(10) 0.6620(8) 0.011(2) 0.0364(18) Uani 0.5 1 d D . P . .
N1 N 0.1816(8) 0.2997(6) 0.4714(10) 0.090(3) Uani 1 1 d . U . . .
H1A H 0.2209 0.3052 0.4536 0.108 Uiso 1 1 calc R U . . .
N2 N 0.0712(7) 0.2840(7) 0.4725(10) 0.090(3) Uani 1 1 d . . . . .
N3 N 0.1041(8) 0.2949(6) 0.5566(10) 0.090(3) Uani 1 1 d . . . . .
N4 N 0.1234(7) 0.5397(5) 0.1209(10) 0.075(4) Uani 1 1 d . U . . .
H4B H 0.1379 0.5684 0.1216 0.090 Uiso 0.5 1 calc R U P A 1
N5 N 0.0556(9) 0.5229(3) 0.1242(12) 0.100(6) Uani 0.5 1 d D U P B .
C1 C 0.1513(5) 0.2692(4) 0.1917(8) 0.026(3) Uani 1 1 d . . . . .
C2 C 0.0851(6) 0.2511(4) 0.1500(8) 0.023(3) Uani 1 1 d . . . . .
H2A H 0.0768 0.2449 0.0896 0.027 Uiso 1 1 calc R U . . .
C3 C 0.0325(6) 0.2426(5) 0.1972(9) 0.036(3) Uani 1 1 d . . . . .
C4 C 0.0436(7) 0.2531(5) 0.2878(9) 0.043(4) Uani 1 1 d . . . . .
H4A H 0.0085 0.2467 0.3204 0.052 Uiso 1 1 calc R U . . .
C5 C 0.1080(6) 0.2733(6) 0.3284(9) 0.047(4) Uani 1 1 d . . . . .
C6 C 0.1611(6) 0.2791(5) 0.2803(9) 0.040(3) Uani 1 1 d . . . . .
H6A H 0.2052 0.2903 0.3089 0.048 Uiso 1 1 calc R U . . .
C7 C 0.1208(7) 0.2844(7) 0.4218(10) 0.065(5) Uani 1 1 d . . . . .
C8 C 0.1701(8) 0.3048(7) 0.5529(10) 0.062(5) Uani 1 1 d . . . . .
C9 C 0.2213(7) 0.3215(6) 0.6293(9) 0.049(4) Uani 1 1 d . . . . .
C10 C 0.2050(7) 0.3189(7) 0.7122(10) 0.058(5) Uani 1 1 d . . . . .
H10A H 0.1603 0.3083 0.7189 0.070 Uiso 1 1 calc R U . . .
C11 C 0.2545(6) 0.3320(5) 0.7859(9) 0.040(3) Uani 1 1 d . . . . .
H11A H 0.2415 0.3326 0.8411 0.048 Uiso 1 1 calc R U . . .
C12 C 0.3240(6) 0.3445(5) 0.7782(9) 0.039(3) Uani 1 1 d . . . . .
C13 C 0.3394(7) 0.3471(6) 0.6931(9) 0.048(4) Uani 1 1 d . . . . .
H13A H 0.3846 0.3565 0.6859 0.058 Uiso 1 1 calc R U . . .
C14 C 0.2896(7) 0.3360(7) 0.6208(9) 0.062(5) Uani 1 1 d . . . . .
H14A H 0.3010 0.3380 0.5648 0.074 Uiso 1 1 calc R U . . .
C15 C 0.2098(6) 0.2736(4) 0.1433(8) 0.029(3) Uani 1 1 d . . . . .
C16 C -0.0359(6) 0.2205(5) 0.1540(9) 0.033(3) Uani 1 1 d . U . . .
C17 C 0.3790(6) 0.3519(4) 0.8573(7) 0.023(3) Uani 1 1 d . . . . .
C18 C 0.3752(9) 0.5000 0.0812(12) 0.032(4) Uani 1 2 d S T P . .
H18A H 0.4212 0.5000 0.0697 0.039 Uiso 1 2 calc R U P . .
C19 C 0.3413(6) 0.4576(4) 0.0897(8) 0.028(3) Uani 1 1 d . U . . .
C20 C 0.2718(6) 0.4578(4) 0.1055(8) 0.030(3) Uani 1 1 d . U . . .
H20A H 0.2489 0.4296 0.1129 0.036 Uiso 1 1 calc R U . . .
C21 C 0.2374(9) 0.5000 0.1102(12) 0.035(4) Uani 1 2 d S TU P . .
C22 C 0.1607(13) 0.5000 0.1164(19) 0.075(4) Uani 1 2 d S TU P B .
C23 C 0.0556(9) 0.5229(3) 0.1242(12) 0.100(6) Uani 0.5 1 d . U P B 1
C24 C 0.0020(4) 0.5711(3) 0.1027(6) 0.046(5) Uani 0.5 1 d G U P . .
C25 C 0.0210(4) 0.6187(3) 0.1051(8) 0.046(5) Uani 0.5 1 d G U P B .
H25A H 0.0688 0.6273 0.1172 0.056 Uiso 0.5 1 calc R U P . .
C26 C -0.0318(5) 0.6534(4) 0.0895(9) 0.050(7) Uani 0.5 1 d G U P B .
H26A H -0.0192 0.6850 0.0911 0.060 Uiso 0.5 1 calc R U P . .
C27 C -0.1036(5) 0.6404(4) 0.0715(8) 0.031(6) Uani 0.5 1 d G U P B .
C28 C -0.1226(5) 0.5928(4) 0.0690(7) 0.027(5) Uani 0.5 1 d G U P B .
H28A H -0.1704 0.5842 0.0570 0.033 Uiso 0.5 1 calc R U P . .
C29 C -0.0698(4) 0.5581(3) 0.0846(7) 0.033(3) Uani 0.5 1 d G U P B .
H29A H -0.0825 0.5265 0.0829 0.039 Uiso 0.5 1 calc R U P . .
C30 C 0.3770(5) 0.4104(3) 0.0783(8) 0.033(3) Uani 1 1 d G . . B .
C31 C -0.1621(6) 0.6712(4) 0.0502(9) 0.033(3) Uani 0.5 1 d DG U P B .
O11 O 0.3638(7) 0.2203(5) 0.0738(13) 0.0364(18) Uani 0.5 1 d DG . P B 2
C32 C 0.3437(8) 0.1799(5) 0.0448(16) 0.033(3) Uani 0.5 1 d DG U P B 2
H32A H 0.3808 0.1572 0.0446 0.039 Uiso 0.5 1 d R U P B 2
O12 O 0.2807(8) 0.1658(5) 0.0161(18) 0.0364(18) Uani 0.5 1 d DG . P B 2

loop_
_atom_site_aniso_label
_atom_site_aniso_U_11
_atom_site_aniso_U_22
_atom_site_aniso_U_33
_atom_site_aniso_U_23
_atom_site_aniso_U_13
_atom_site_aniso_U_12
Dy1 0.0133(4) 0.0179(4) 0.0352(5) 0.000 0.0068(3) 0.000
Dy2 0.0152(3) 0.0208(4) 0.0340(4) -0.0033(2) 0.0063(2) -0.0048(2)
O1 0.025(4) 0.037(5) 0.049(6) -0.014(4) 0.013(4) -0.009(4)
O2 0.027(4) 0.035(5) 0.033(5) -0.009(4) 0.014(4) -0.005(4)
O3 0.012(3) 0.022(5) 0.036(5) -0.003(4) 0.000(3) -0.002(3)
O4 0.031(5) 0.062(7) 0.058(7) -0.012(5) 0.024(5) -0.017(5)
O5 0.031(4) 0.029(5) 0.034(5) -0.002(4) 0.005(4) -0.009(4)
O6 0.031(5) 0.040(6) 0.042(5) 0.001(4) 0.004(4) -0.015(4)
O7 0.032(4) 0.012(4) 0.043(5) -0.001(3) 0.004(4) -0.005(3)
O8 0.018(4) 0.029(5) 0.078(7) -0.015(5) 0.013(4) -0.001(4)
O9 0.023(3) 0.029(5) 0.053(4) -0.004(4) -0.003(3) -0.003(3)
O10 0.023(3) 0.029(5) 0.053(4) -0.004(4) -0.003(3) -0.003(3)
N1 0.056(5) 0.156(8) 0.061(5) -0.032(5) 0.017(4) -0.037(5)
N2 0.056(5) 0.156(8) 0.061(5) -0.032(5) 0.017(4) -0.037(5)
N3 0.056(5) 0.156(8) 0.061(5) -0.032(5) 0.017(4) -0.037(5)
N4 0.052(5) 0.072(6) 0.101(7) -0.021(6) 0.011(5) 0.005(5)
N5 0.076(7) 0.121(9) 0.107(8) -0.021(6) 0.025(6) 0.014(6)
C1 0.020(5) 0.030(7) 0.029(7) -0.006(6) 0.006(5) -0.002(5)
C2 0.027(6) 0.017(6) 0.028(6) 0.001(5) 0.011(5) 0.000(5)
C3 0.029(6) 0.032(8) 0.051(9) -0.012(6) 0.017(6) -0.013(6)
C4 0.035(7) 0.058(10) 0.038(8) -0.012(7) 0.011(6) -0.019(7)
C5 0.027(6) 0.082(12) 0.031(8) -0.004(8) 0.002(6) -0.016(7)
C6 0.024(6) 0.061(10) 0.034(8) -0.015(7) 0.000(5) -0.005(6)
C7 0.033(8) 0.123(16) 0.043(9) -0.018(9) 0.018(7) -0.031(9)
C8 0.034(8) 0.114(16) 0.041(9) -0.015(9) 0.012(7) -0.010(8)
C9 0.029(7) 0.074(11) 0.041(9) -0.001(8) 0.002(6) 0.003(7)
C10 0.025(7) 0.099(14) 0.048(10) -0.007(9) 0.002(7) -0.005(8)
C11 0.031(7) 0.050(9) 0.037(8) -0.001(7) 0.003(6) 0.002(6)
C12 0.031(7) 0.045(9) 0.042(8) 0.003(7) 0.010(6) 0.010(6)
C13 0.033(7) 0.064(11) 0.049(9) 0.000(8) 0.010(7) -0.006(7)
C14 0.031(7) 0.118(16) 0.034(8) -0.006(9) -0.001(6) -0.016(9)
C15 0.027(6) 0.018(7) 0.043(8) 0.000(6) 0.006(6) -0.006(5)
C16 0.025(5) 0.035(6) 0.037(6) -0.017(5) 0.004(5) -0.008(5)
C17 0.024(6) 0.024(7) 0.017(6) 0.001(5) -0.004(5) 0.003(5)
C18 0.025(8) 0.023(10) 0.054(12) 0.000 0.020(8) 0.000
C19 0.019(5) 0.019(6) 0.046(6) -0.001(5) 0.008(5) 0.004(4)
C20 0.021(5) 0.015(6) 0.055(7) 0.005(5) 0.010(5) -0.005(4)
C21 0.027(7) 0.029(8) 0.049(8) 0.000 0.012(6) 0.000
C22 0.052(5) 0.072(6) 0.101(7) -0.021(6) 0.011(5) 0.005(5)
C23 0.076(7) 0.121(9) 0.107(8) -0.021(6) 0.025(6) 0.014(6)
C24 0.042(7) 0.041(7) 0.057(7) 0.005(6) 0.008(6) 0.005(6)
C25 0.042(7) 0.041(7) 0.057(7) 0.005(6) 0.008(6) 0.005(6)
C26 0.045(10) 0.042(11) 0.062(11) -0.008(8) 0.007(8) -0.001(8)
C27 0.028(8) 0.026(9) 0.037(9) -0.002(8) 0.001(7) -0.001(7)
C28 0.012(7) 0.031(9) 0.038(9) -0.007(8) 0.001(7) 0.000(7)
C29 0.028(4) 0.020(5) 0.049(5) 0.003(4) 0.005(4) -0.005(4)
C30 0.022(6) 0.027(8) 0.046(8) -0.015(6) 0.000(5) 0.000(5)
C31 0.028(4) 0.020(5) 0.049(5) 0.003(4) 0.005(4) -0.005(4)
O11 0.023(3) 0.029(5) 0.053(4) -0.004(4) -0.003(3) -0.003(3)
C32 0.028(4) 0.020(5) 0.049(5) 0.003(4) 0.005(4) -0.005(4)
O12 0.023(3) 0.029(5) 0.053(4) -0.004(4) -0.003(3) -0.003(3)

loop_
_atom_type_symbol
_atom_type_description
_atom_type_scat_dispersion_real
_atom_type_scat_dispersion_imag
_atom_type_scat_source
C C 0.0033 0.0016 'International Tables Vol C Tables 4.2.6.8 and 6.1.1.4'
H H 0.0000 0.0000 'International Tables Vol C Tables 4.2.6.8 and 6.1.1.4'
N N 0.0061 0.0033 'International Tables Vol C Tables 4.2.6.8 and 6.1.1.4'
O O 0.0106 0.0060 'International Tables Vol C Tables 4.2.6.8 and 6.1.1.4'
Dy Dy -0.1892 4.4098 'International Tables Vol C Tables 4.2.6.8 and 6.1.1.4'

loop_
_geom_angle_atom_site_label_1
_geom_angle_atom_site_label_2
_geom_angle_atom_site_label_3
_geom_angle
_geom_angle_site_symmetry_1
_geom_angle_site_symmetry_3
_geom_angle_publ_flag
O8 Dy1 O8 88.3(4) 2_655 . ?
O8 Dy1 O3 97.4(3) 2_655 7 ?
O8 Dy1 O3 166.3(3) . 7 ?
O8 Dy1 O3 166.3(3) 2_655 8 ?
O8 Dy1 O3 97.4(3) . 8 ?
O3 Dy1 O3 79.8(4) 7 8 ?
O8 Dy1 O6 89.9(3) 2_655 2_656 ?
O8 Dy1 O6 77.7(3) . 2_656 ?
O3 Dy1 O6 114.6(3) 7 2_656 ?
O3 Dy1 O6 79.3(3) 8 2_656 ?
O8 Dy1 O6 77.7(3) 2_655 1_554 ?
O8 Dy1 O6 89.9(3) . 1_554 ?
O3 Dy1 O6 79.3(3) 7 1_554 ?
O3 Dy1 O6 114.6(3) 8 1_554 ?
O6 Dy1 O6 162.7(4) 2_656 1_554 ?
O8 Dy1 O5 125.5(3) 2_655 1_554 ?
O8 Dy1 O5 73.9(3) . 1_554 ?
O3 Dy1 O5 92.7(2) 7 1_554 ?
O3 Dy1 O5 68.2(3) 8 1_554 ?
O6 Dy1 O5 132.9(3) 2_656 1_554 ?
O6 Dy1 O5 51.9(3) 1_554 1_554 ?
O8 Dy1 O5 73.9(3) 2_655 2_656 ?
O8 Dy1 O5 125.5(3) . 2_656 ?
O3 Dy1 O5 68.2(3) 7 2_656 ?
O3 Dy1 O5 92.7(2) 8 2_656 ?
O6 Dy1 O5 51.9(3) 2_656 2_656 ?
O6 Dy1 O5 132.9(3) 1_554 2_656 ?
O5 Dy1 O5 155.6(4) 1_554 2_656 ?
O8 Dy1 C17 102.2(3) 2_655 1_554 ?
O8 Dy1 C17 82.1(3) . 1_554 ?
O3 Dy1 C17 84.5(3) 7 1_554 ?
O3 Dy1 C17 91.0(3) 8 1_554 ?
O6 Dy1 C17 156.1(3) 2_656 1_554 ?
O6 Dy1 C17 26.0(3) 1_554 1_554 ?
O5 Dy1 C17 26.0(3) 1_554 1_554 ?
O5 Dy1 C17 151.3(3) 2_656 1_554 ?
O8 Dy1 C17 82.1(3) 2_655 2_656 ?
O8 Dy1 C17 102.2(3) . 2_656 ?
O3 Dy1 C17 91.0(3) 7 2_656 ?
O3 Dy1 C17 84.5(3) 8 2_656 ?
O6 Dy1 C17 26.0(3) 2_656 2_656 ?
O6 Dy1 C17 156.1(3) 1_554 2_656 ?
O5 Dy1 C17 151.3(3) 1_554 2_656 ?
O5 Dy1 C17 26.0(3) 2_656 2_656 ?
C17 Dy1 C17 174.1(5) 1_554 2_656 ?
O8 Dy1 Dy2 72.3(2) 2_655 2_655 ?
O8 Dy1 Dy2 156.3(2) . 2_655 ?
O3 Dy1 Dy2 36.16(17) 7 2_655 ?
O3 Dy1 Dy2 98.85(17) 8 2_655 ?
O6 Dy1 Dy2 88.59(19) 2_656 2_655 ?
O6 Dy1 Dy2 98.8(2) 1_554 2_655 ?
O5 Dy1 Dy2 128.40(19) 1_554 2_655 ?
O5 Dy1 Dy2 36.77(19) 2_656 2_655 ?
C17 Dy1 Dy2 114.6(2) 1_554 2_655 ?
C17 Dy1 Dy2 62.6(2) 2_656 2_655 ?
O8 Dy1 Dy2 156.3(2) 2_655 . ?
O8 Dy1 Dy2 72.3(2) . . ?
O3 Dy1 Dy2 98.85(17) 7 . ?
O3 Dy1 Dy2 36.16(17) 8 . ?
O6 Dy1 Dy2 98.8(2) 2_656 . ?
O6 Dy1 Dy2 88.59(19) 1_554 . ?
O5 Dy1 Dy2 36.77(19) 1_554 . ?
O5 Dy1 Dy2 128.41(19) 2_656 . ?
C17 Dy1 Dy2 62.6(2) 1_554 . ?
C17 Dy1 Dy2 114.6(2) 2_656 . ?
Dy2 Dy1 Dy2 129.58(3) 2_655 . ?
O12 Dy2 O10 3.5(7) 7 5_565 ?
O12 Dy2 O11 136.3(4) 7 . ?
O10 Dy2 O11 139.7(7) 5_565 . ?
O12 Dy2 O7 80.5(3) 7 . ?
O10 Dy2 O7 77.1(5) 5_565 . ?
O11 Dy2 O7 142.1(4) . . ?
O12 Dy2 O2 78.2(3) 7 7 ?
O10 Dy2 O2 81.4(7) 5_565 7 ?
O11 Dy2 O2 67.7(5) . 7 ?
O7 Dy2 O2 144.4(3) . 7 ?
O12 Dy2 O1 78.7(4) 7 . ?
O10 Dy2 O1 77.8(8) 5_565 . ?
O11 Dy2 O1 97.9(5) . . ?
O7 Dy2 O1 78.7(3) . . ?
O2 Dy2 O1 123.8(3) 7 . ?
O12 Dy2 O5 82.1(4) 7 1_554 ?
O10 Dy2 O5 81.5(8) 5_565 1_554 ?
O11 Dy2 O5 113.5(5) . 1_554 ?
O7 Dy2 O5 73.2(3) . 1_554 ?
O2 Dy2 O5 75.9(3) 7 1_554 ?
O1 Dy2 O5 148.2(3) . 1_554 ?
O12 Dy2 O3 147.6(4) 7 8 ?
O10 Dy2 O3 145.9(7) 5_565 8 ?
O11 Dy2 O3 69.2(4) . 8 ?
O7 Dy2 O3 81.0(3) . 8 ?
O2 Dy2 O3 102.7(3) 7 8 ?
O1 Dy2 O3 123.1(3) . 8 ?
O5 Dy2 O3 67.2(3) 1_554 8 ?
O12 Dy2 O9 132.2(5) 7 3_545 ?
O10 Dy2 O9 135.5(6) 5_565 3_545 ?
O11 Dy2 O9 4.7(7) . 3_545 ?
O7 Dy2 O9 145.2(5) . 3_545 ?
O2 Dy2 O9 66.3(6) 7 3_545 ?
O1 Dy2 O9 95.0(6) . 3_545 ?
O5 Dy2 O9 116.6(6) 1_554 3_545 ?
O3 Dy2 O9 73.9(5) 8 3_545 ?
O12 Dy2 O4 146.4(4) 7 8 ?
O10 Dy2 O4 143.8(7) 5_565 8 ?
O11 Dy2 O4 65.9(5) . 8 ?
O7 Dy2 O4 77.3(3) . 8 ?
O2 Dy2 O4 132.6(3) 7 8 ?
O1 Dy2 O4 72.4(3) . 8 ?
O5 Dy2 O4 114.7(3) 1_554 8 ?
O3 Dy2 O4 51.3(3) 8 8 ?
O9 Dy2 O4 68.3(6) 3_545 8 ?
O12 Dy2 O2 68.7(4) 7 . ?
O10 Dy2 O2 70.8(6) 5_565 . ?
O11 Dy2 O2 75.2(4) . . ?
O7 Dy2 O2 125.1(3) . . ?
O2 Dy2 O2 71.9(3) 7 . ?
O1 Dy2 O2 52.0(3) . . ?
O5 Dy2 O2 139.9(2) 1_554 . ?
O3 Dy2 O2 143.0(2) 8 . ?
O9 Dy2 O2 70.5(5) 3_545 . ?
O4 Dy2 O2 104.6(3) 8 . ?
O12 Dy2 C16 162.9(4) 7 8 ?
O10 Dy2 C16 159.4(6) 5_565 8 ?
O11 Dy2 C16 60.5(4) . 8 ?
O7 Dy2 C16 82.4(3) . 8 ?
O2 Dy2 C16 116.8(3) 7 8 ?
O1 Dy2 C16 97.6(3) . 8 ?
O5 Dy2 C16 93.4(3) 1_554 8 ?
O3 Dy2 C16 26.9(3) 8 8 ?
O9 Dy2 C16 64.4(5) 3_545 8 ?
O4 Dy2 C16 25.2(3) 8 8 ?
O2 Dy2 C16 122.1(3) . 8 ?
C15 O1 Dy2 99.3(7) . . ?
C15 O2 Dy2 160.0(7) . 7 ?
C15 O2 Dy2 90.3(6) . . ?
Dy2 O2 Dy2 108.1(3) 7 . ?
C16 O3 Dy1 135.5(7) . 7 ?
C16 O3 Dy2 93.2(6) . 8_455 ?
Dy1 O3 Dy2 110.4(3) 7 8_455 ?
C16 O4 Dy2 93.1(8) . 8_455 ?
C17 O5 Dy2 162.1(7) . 1_556 ?
C17 O5 Dy1 91.4(6) . 1_556 ?
Dy2 O5 Dy1 105.0(3) 1_556 1_556 ?
C17 O6 Dy1 98.6(7) . 1_556 ?
C30 O7 Dy2 141.3(8) . . ?
C30 O8 Dy1 129.5(7) . . ?
O11 O9 C32 141(6) 3_455 3_455 ?
O11 O9 C31 150(6) 3_455 . ?
C32 O9 C31 9.6(3) 3_455 . ?
O11 O9 Dy2 44(4) 3_455 3_455 ?
C32 O9 Dy2 138.4(17) 3_455 3_455 ?
C31 O9 Dy2 142.8(14) . 3_455 ?
O12 O10 C31 44(7) 3_455 . ?
O12 O10 C32 39(7) 3_455 3_455 ?
C31 O10 C32 11.1(2) . 3_455 ?
O12 O10 Dy2 96(9) 3_455 5_565 ?
C31 O10 Dy2 137.6(14) . 5_565 ?
C32 O10 Dy2 127.9(13) 3_455 5_565 ?
C8 N1 C7 107.0(13) . . ?
C8 N1 H1A 126.5 . . ?
C7 N1 H1A 126.5 . . ?
C7 N2 N3 107.5(13) . . ?
C8 N3 N2 106.5(14) . . ?
C22 N4 H4B 128.6 . . ?
N5 N5 C23 0.003(3) 6_565 6_565 ?
N5 N5 C24 143.5(6) 6_565 . ?
C23 N5 C24 143.5(6) 6_565 . ?
C2 C1 C6 118.1(10) . . ?
C2 C1 C15 120.8(10) . . ?
C6 C1 C15 121.0(10) . . ?
C3 C2 C1 120.9(11) . . ?
C3 C2 H2A 119.6 . . ?
C1 C2 H2A 119.6 . . ?
C2 C3 C4 120.1(11) . . ?
C2 C3 C16 120.7(12) . . ?
C4 C3 C16 119.2(11) . . ?
C5 C4 C3 119.2(12) . . ?
C5 C4 H4A 120.4 . . ?
C3 C4 H4A 120.4 . . ?
C6 C5 C4 119.2(12) . . ?
C6 C5 C7 120.4(11) . . ?
C4 C5 C7 120.2(12) . . ?
C5 C6 C1 122.4(11) . . ?
C5 C6 H6A 118.8 . . ?
C1 C6 H6A 118.8 . . ?
N2 C7 N1 107.9(14) . . ?
N2 C7 C5 125.0(13) . . ?
N1 C7 C5 127.0(13) . . ?
N3 C8 N1 110.8(14) . . ?
N3 C8 C9 122.8(14) . . ?
N1 C8 C9 126.3(14) . . ?
C14 C9 C10 119.0(13) . . ?
C14 C9 C8 121.1(13) . . ?
C10 C9 C8 119.7(13) . . ?
C9 C10 C11 120.5(13) . . ?
C9 C10 H10A 119.8 . . ?
C11 C10 H10A 119.8 . . ?
C12 C11 C10 120.7(13) . . ?
C12 C11 H11A 119.7 . . ?
C10 C11 H11A 119.7 . . ?
C11 C12 C13 117.8(12) . . ?
C11 C12 C17 120.5(12) . . ?
C13 C12 C17 121.6(11) . . ?
C14 C13 C12 121.0(13) . . ?
C14 C13 H13A 119.5 . . ?
C12 C13 H13A 119.5 . . ?
C9 C14 C13 120.9(14) . . ?
C9 C14 H14A 119.5 . . ?
C13 C14 H14A 119.5 . . ?
O1 C15 O2 117.8(10) . . ?
O1 C15 C1 119.5(11) . . ?
O2 C15 C1 122.6(10) . . ?
O1 C15 Dy2 54.6(6) . . ?
O2 C15 Dy2 63.6(6) . . ?
C1 C15 Dy2 171.5(8) . . ?
O4 C16 O3 119.1(10) . . ?
O4 C16 C3 122.0(11) . . ?
O3 C16 C3 118.9(10) . . ?
O4 C16 Dy2 61.7(7) . 8_455 ?
O3 C16 Dy2 60.0(5) . 8_455 ?
C3 C16 Dy2 164.6(10) . 8_455 ?
O5 C17 O6 117.8(10) . . ?
O5 C17 C12 121.5(10) . . ?
O6 C17 C12 120.5(11) . . ?
O5 C17 Dy1 62.6(5) . 1_556 ?
O6 C17 Dy1 55.4(5) . 1_556 ?
C12 C17 Dy1 171.3(8) . 1_556 ?
C19 C18 C19 120.8(15) . 6_565 ?
C19 C18 H18A 119.6 . . ?
C19 C18 H18A 119.6 6_565 . ?
C20 C19 C18 119.4(11) . . ?
C20 C19 C30 118.9(10) . . ?
C18 C19 C30 121.7(10) . . ?
C19 C20 C21 119.5(11) . . ?
C19 C20 H20A 120.3 . . ?
C21 C20 H20A 120.3 . . ?
C20 C21 C20 121.3(15) . 6_565 ?
C20 C21 C22 119.3(8) . . ?
C20 C21 C22 119.3(8) 6_565 . ?
N4 C22 N4 114(2) . 6_565 ?
N4 C22 C21 122.8(11) . . ?
N4 C22 C21 122.8(11) 6_565 . ?
C29 C24 C25 120.0 . . ?
C29 C24 N5 111.0(6) . . ?
C25 C24 N5 128.9(6) . . ?
C26 C25 C24 120.1 . . ?
C26 C25 H25A 120.0 . . ?
C24 C25 H25A 120.0 . . ?
C27 C26 C25 119.9 . . ?
C27 C26 H26A 120.0 . . ?
C25 C26 H26A 120.0 . . ?
C26 C27 C28 120.0 . . ?
C26 C27 C31 126.1 . . ?
C28 C27 C31 113.8 . . ?
C26 C27 C32 115.9 . 3_455 ?
C28 C27 C32 123.6 . 3_455 ?
C31 C27 C32 10.7 . 3_455 ?
C29 C28 C27 120.1 . . ?
C29 C28 H28A 120.0 . . ?
C27 C28 H28A 120.0 . . ?
C24 C29 C28 119.9 . . ?
C24 C29 H29A 120.1 . . ?
C28 C29 H29A 120.1 . . ?
O7 C30 O8 126.7(10) . . ?
O7 C30 C19 119.3(9) . . ?
O8 C30 C19 113.9(9) . . ?
C32 C31 O12 111.5 3_455 3_455 ?
C32 C31 O10 114.3(14) 3_455 . ?
O12 C31 O10 5.0(11) 3_455 . ?
C32 C31 O9 36.6(11) 3_455 . ?
O12 C31 O9 117.6(9) 3_455 . ?
O10 C31 O9 122.4(15) . . ?
C32 C31 C27 105.8 3_455 . ?
O12 C31 C27 132.8 3_455 . ?
O10 C31 C27 128.0(11) . . ?
O9 C31 C27 109.6(9) . . ?
C32 C31 O11 31.6 3_455 3_455 ?
O12 C31 O11 118.9 3_455 3_455 ?
O10 C31 O11 123.5(11) . 3_455 ?
O9 C31 O11 5.2(11) . 3_455 ?
C27 C31 O11 108.1 . 3_455 ?
O9 O11 C32 31(8) 3_545 . ?
O9 O11 C31 24(8) 3_545 3_545 ?
C32 O11 C31 6.9 . 3_545 ?
O9 O11 Dy2 131(7) 3_545 . ?
C32 O11 Dy2 137.1(3) . . ?
C31 O11 Dy2 139.1(3) 3_545 . ?
C31 C32 O9 134(2) 3_545 3_545 ?
C31 C32 O11 141.4 3_545 . ?
O9 C32 O11 8(2) 3_545 . ?
C31 C32 O12 56.2 3_545 . ?
O9 C32 O12 124.6(17) 3_545 . ?
O11 C32 O12 128.1 . . ?
C31 C32 O10 55(2) 3_545 3_545 ?
O9 C32 O10 129(3) 3_545 3_545 ?
O11 C32 O10 131.9(14) . 3_545 ?
O12 C32 O10 4.0(16) . 3_545 ?
C31 C32 C27 63.5 3_545 3_545 ?
O9 C32 C27 116.1(19) 3_545 3_545 ?
O11 C32 C27 115.8 . 3_545 ?
O12 C32 C27 113.6 . 3_545 ?
O10 C32 C27 110.3(15) 3_545 3_545 ?
C31 C32 H32A 75.3 3_545 . ?
O9 C32 H32A 118.7 3_545 . ?
O11 C32 H32A 115.8 . . ?
O12 C32 H32A 116.2 . . ?
O10 C32 H32A 112.3 3_545 . ?
C27 C32 H32A 17.6 3_545 . ?
O10 O12 C31 131(10) 3_545 3_545 ?
O10 O12 C32 137(10) 3_545 . ?
C31 O12 C32 12.3 3_545 . ?
O10 O12 Dy2 81(10) 3_545 7 ?
C31 O12 Dy2 145.3(3) 3_545 7 ?
C32 O12 Dy2 134.0(4) . 7 ?

loop_
_geom_bond_atom_site_label_1
_geom_bond_atom_site_label_2
_geom_bond_distance
_geom_bond_site_symmetry_2
_geom_bond_publ_flag
Dy1 O8 2.251(8) 2_655 ?
Dy1 O8 2.251(8) . ?
Dy1 O3 2.342(8) 7 ?
Dy1 O3 2.342(8) 8 ?
Dy1 O6 2.393(8) 2_656 ?
Dy1 O6 2.393(8) 1_554 ?
Dy1 O5 2.552(7) 1_554 ?
Dy1 O5 2.552(7) 2_656 ?
Dy1 C17 2.874(10) 1_554 ?
Dy1 C17 2.874(10) 2_656 ?
Dy1 Dy2 3.9799(10) 2_655 ?
Dy1 Dy2 3.9800(10) . ?
Dy2 O12 2.317(10) 7 ?
Dy2 O10 2.30(2) 5_565 ?
Dy2 O11 2.325(14) . ?
Dy2 O7 2.328(8) . ?
Dy2 O2 2.340(8) 7 ?
Dy2 O1 2.395(8) . ?
Dy2 O5 2.466(8) 1_554 ?
Dy2 O3 2.505(7) 8 ?
Dy2 O9 2.514(18) 3_545 ?
Dy2 O4 2.547(10) 8 ?
Dy2 O2 2.597(7) . ?
Dy2 C16 2.889(11) 8 ?
O1 C15 1.292(13) . ?
O2 C15 1.273(14) . ?
O2 Dy2 2.340(8) 7 ?
O3 C16 1.307(14) . ?
O3 Dy1 2.342(8) 7 ?
O3 Dy2 2.505(7) 8_455 ?
O4 C16 1.232(15) . ?
O4 Dy2 2.547(10) 8_455 ?
O5 C17 1.259(13) . ?
O5 Dy2 2.466(8) 1_556 ?
O5 Dy1 2.552(7) 1_556 ?
O6 C17 1.273(13) . ?
O6 Dy1 2.393(8) 1_556 ?
O7 C30 1.222(12) . ?
O8 C30 1.278(13) . ?
O9 O11 0.274(17) 3_455 ?
O9 C32 1.038(15) 3_455 ?
O9 C31 1.257(15) . ?
O9 Dy2 2.513(18) 3_455 ?
O10 O12 0.14(2) 3_455 ?
O10 C31 1.228(15) . ?
O10 C32 1.373(15) 3_455 ?
O10 Dy2 2.30(2) 5_565 ?
N1 C8 1.32(2) . ?
N1 C7 1.337(19) . ?
N1 H1A 0.8600 . ?
N2 C7 1.34(2) . ?
N2 N3 1.363(19) . ?
N3 C8 1.30(2) . ?
N4 C22 1.342(18) . ?
N4 H4B 0.8600 . ?
N5 N5 1.300(18) 6_565 ?
N5 C23 1.300(18) 6_565 ?
N5 C24 1.705(14) . ?
C1 C2 1.402(15) . ?
C1 C6 1.370(16) . ?
C1 C15 1.463(16) . ?
C2 C3 1.369(16) . ?
C2 H2A 0.9300 . ?
C3 C4 1.401(17) . ?
C3 C16 1.487(16) . ?
C4 C5 1.394(17) . ?
C4 H4A 0.9300 . ?
C5 C6 1.375(18) . ?
C5 C7 1.45(2) . ?
C6 H6A 0.9300 . ?
C8 C9 1.46(2) . ?
C9 C14 1.398(19) . ?
C9 C10 1.37(2) . ?
C10 C11 1.382(18) . ?
C10 H10A 0.9300 . ?
C11 C12 1.401(17) . ?
C11 H11A 0.9300 . ?
C12 C13 1.398(18) . ?
C12 C17 1.465(17) . ?
C13 C14 1.357(18) . ?
C13 H13A 0.9300 . ?
C14 H14A 0.9300 . ?
C16 Dy2 2.889(11) 8_455 ?
C17 Dy1 2.874(10) 1_556 ?
C18 C19 1.385(14) . ?
C18 C19 1.385(14) 6_565 ?
C18 H18A 0.9300 . ?
C19 C20 1.396(15) . ?
C19 C30 1.530(14) . ?
C20 C21 1.377(14) . ?
C20 H20A 0.9300 . ?
C21 C20 1.377(14) 6_565 ?
C21 C22 1.49(3) . ?
C22 N4 1.343(18) 6_565 ?
C24 C29 1.3967(19) . ?
C24 C25 1.3999(19) . ?
C25 C26 1.3976(19) . ?
C25 H25A 0.9300 . ?
C26 C27 1.3967(19) . ?
C26 H26A 0.9300 . ?
C27 C28 1.4003(19) . ?
C27 C31 1.4072(19) . ?
C27 C32 1.513(2) 3_455 ?
C28 C29 1.3980(19) . ?
C28 H28A 0.9300 . ?
C29 H29A 0.9300 . ?
C31 C32 0.2907 3_455 ?
C31 O12 1.1304(16) 3_455 ?
C31 O11 1.501(2) 3_455 ?
O11 O9 0.27(3) 3_545 ?
O11 C32 1.2627(17) . ?
O11 C31 1.501(2) 3_545 ?
C32 C31 0.2907 3_545 ?
C32 O9 1.04(3) 3_545 ?
C32 O12 1.2660(17) . ?
C32 O10 1.37(3) 3_545 ?
C32 C27 1.513(2) 3_545 ?
C32 H32A 0.9605 . ?
O12 O10 0.14(4) 3_545 ?
O12 C31 1.1303(15) 3_545 ?
O12 Dy2 2.317(17) 7 ?
